data_2104749
loop_
_publ_author_name
'Elliot, Alexander Dean'

_publ_section_title
;
 Structure of pyrrhotite 5<i>C</i> (Fe~9~S~10~)
;
_journal_coeditor_code KD5037
_journal_issue 3
_journal_name_full 'Acta Crystallographica Section B'
_journal_page_first 271
_journal_page_last 279
_journal_paper_doi 10.1107/S0108768110011845
_journal_volume 66
_journal_year 2010
_chemical_formula_structural Fe9S10
_chemical_formula_sum 'Fe9 S10'
_chemical_formula_weight 823.255
_chemical_name_common 'Pyrrhotite 5C'
_chemical_name_mineral 'Pyrrhotite 5C'
_chemical_name_structure_type Pyrrhotite
_space_group_crystal_system monoclinic
_space_group_IT_number 14
_space_group_name_Hall '-P 2ybc'
_space_group_name_H-M_alt 'P 1 21/c 1'
_symmetry_space_group_name_Hall '-P 2ybc'
_symmetry_space_group_name_H-M 'P 1 21/c 1'
_cell_angle_alpha 90
_cell_angle_beta 119.8690(30)
_cell_angle_gamma 90
_cell_formula_units_Z 4
_cell_length_a 6.88904(35)
_cell_length_b 28.66859(55)
_cell_length_c 6.88286(32)
_cell_volume 1178.79(9)
_exptl_absorpt_coefficient_mu 18.9152(15)
_exptl_crystal_density_diffrn 4.63897(36)
_pd_block_id 2010-05-13T00:58|5Ca3-Strained|A.Elliot|5Ca3
_pd_proc_ls_profile_function
;
Crystallite size and strain modelled with Lorentzian and Gaussian 
component convolutions
5Ca3 Strained Phase
    CS_L(cspyrrhotite5, 418.48965`_25.62753 min =100; 
    max =1000;)
    Strain_L(spyrrhotite5, 0.26470`_0.00288 min 0.0001 
    max 1)
    CS_G(cspyrrhotite5, 418.48965`_25.62753_LIMIT_MIN_100 
    min =100; max =1000;)
    Strain_G(spyrrhotite5, 0.26470`_0.00288 min 0.0001 max 1)
;
_refine_ls_R_I_factor 0.01183
_cod_data_source_file kd5037.cif
_cod_data_source_block Pyrrhotite_5C_a3_Strained
_cod_original_cell_volume 1178.790(91)
_cod_database_code 2104749

loop_
_symmetry_equiv_pos_as_xyz
'-x, -y, -z'
'-x, y+1/2, -z+1/2'
'x, -y+1/2, z+1/2'
'x, y, z'

loop_
_atom_site_label
_atom_site_type_symbol
_atom_site_symmetry_multiplicity
_atom_site_fract_x
_atom_site_fract_y
_atom_site_fract_z
_atom_site_occupancy
_atom_site_B_iso_or_equiv
Fe1 Fe+2 4 0.25 0 0 1 1.864(10)
Fe2 Fe+2 4 0.25 0.1 0 0.5 1.864(10)
Fe3 Fe+2 4 0.25 0.2 0 0.5 1.864(10)
Fe4 Fe+2 4 0.25 0.3 0 1 1.864(10)
Fe5 Fe+2 4 0.25 0.4 0 1 1.864(10)
Fe6 Fe+2 4 0.25 0.5 0 1 1.864(10)
Fe7 Fe+2 4 0.25 0.6 0 1 1.864(10)
Fe8 Fe+2 4 0.25 0.7 0 1 1.864(10)
Fe9 Fe+2 4 0.25 0.8 0 1 1.864(10)
Fe10 Fe+2 4 0.25 0.9 0 1 1.864(10)
S1 S 4 0.9166667 0.05 0.3333333 1 0.695(10)
S2 S 4 0.5833333 0.15 0.6666667 1 0.695(10)
S3 S 4 0.9166667 0.25 0.3333333 1 0.695(10)
S4 S 4 0.5833333 0.35 0.6666667 1 0.695(10)
S5 S 4 0.9166667 0.45 0.3333333 1 0.695(10)
S6 S 4 0.5833333 0.55 0.6666667 1 0.695(10)
S7 S 4 0.9166667 0.65 0.3333333 1 0.695(10)
S8 S 4 0.5833333 0.75 0.6666667 1 0.695(10)
S9 S 4 0.9166667 0.85 0.3333333 1 0.695(10)
S10 S 4 0.5833333 0.95 0.6666667 1 0.695(10)

loop_
_atom_type_symbol
_atom_type_description
_atom_type_scat_dispersion_real
_atom_type_scat_dispersion_imag
_atom_type_scat_source
Fe2+ Fe2+ 26.368 1.116 'Default dataset used by TOPAS R3'
S S 16.156 0.167 'Default dataset used by TOPAS R3'
